data_1515810
loop_
_publ_author_name
'Andino, Jos\'e G.'
'Kilgore, Uriah J.'
'Pink, Maren'
'Ozarowski, Andrew'
'Krzystek, J.'
'Telser, Joshua'
'Baik, Mu-Hyun'
'Mindiola, Daniel J.'

_publ_section_title
;
 Intermolecular C--H bond activation of benzene and pyridines by a
 vanadium(iii) alkylidene including a stepwise conversion of benzene to a
 vanadium-benzyne complex
;
_journal_issue 3
_journal_name_full 'Chemical Science'
_journal_page_first 351
_journal_paper_doi 10.1039/c0sc00201a
_journal_volume 1
_journal_year 2010
_chemical_formula_moiety 'C42 H59 N2 P2 V, 0.5 (C5 H12)'
_chemical_formula_sum 'C44.5 H65 N2 P2 V'
_chemical_formula_weight 740.87
_chemical_name_systematic
;
?
;
_space_group_IT_number 14
_symmetry_cell_setting monoclinic
_symmetry_space_group_name_Hall '-P 2ybc'
_symmetry_space_group_name_H-M 'P 1 21/c 1'
_atom_sites_solution_hydrogens geom
_atom_sites_solution_primary direct
_atom_sites_solution_secondary difmap
_audit_creation_method SHELXL-97
_cell_angle_alpha 90.00
_cell_angle_beta 98.2770(10)
_cell_angle_gamma 90.00
_cell_formula_units_Z 4
_cell_length_a 14.3987(7)
_cell_length_b 10.4231(5)
_cell_length_c 28.2627(15)
_cell_measurement_reflns_used 9848
_cell_measurement_temperature 150(2)
_cell_measurement_theta_max 27.5
_cell_measurement_theta_min 2.7
_cell_volume 4197.5(4)
_computing_cell_refinement 'APEX II v.2.2 (Bruker, 2007)'
_computing_data_collection 'APEX II v.2.2 (Bruker, 2007)'
_computing_data_reduction 'APEX II v.2.2 (Bruker, 2007)'
_computing_molecular_graphics 'SHELXTL (Bruker, 2008)'
_computing_publication_material 'SHELXTL (Bruker, 2008)'
_computing_structure_refinement 'SHELXL-97 (Sheldrick, 2008)'
_computing_structure_solution 'SIR-2004 (Burla et al., 2005)'
_diffrn_ambient_temperature 150(2)
_diffrn_detector 'CCD area detector'
_diffrn_detector_area_resol_mean 83.33
_diffrn_detector_type 'Bruker APEXII'
_diffrn_measured_fraction_theta_full 0.997
_diffrn_measured_fraction_theta_max 0.997
_diffrn_measurement_details '0.30 degree frames measured for 2 seconds each'
_diffrn_measurement_device 'APEX Kappa Duo'
_diffrn_measurement_device_type Kappa
_diffrn_measurement_method 'omega and phi scans'
_diffrn_radiation_monochromator graphite
_diffrn_radiation_source 'fine-focus sealed tube'
_diffrn_radiation_type MoK\a
_diffrn_radiation_wavelength 0.71073
_diffrn_reflns_av_R_equivalents 0.0297
_diffrn_reflns_av_sigmaI/netI 0.0272
_diffrn_reflns_limit_h_max 18
_diffrn_reflns_limit_h_min -18
_diffrn_reflns_limit_k_max 13
_diffrn_reflns_limit_k_min -13
_diffrn_reflns_limit_l_max 36
_diffrn_reflns_limit_l_min -36
_diffrn_reflns_number 35505
_diffrn_reflns_theta_full 27.52
_diffrn_reflns_theta_max 27.52
_diffrn_reflns_theta_min 1.46
_exptl_absorpt_coefficient_mu 0.344
_exptl_absorpt_correction_T_max 0.9220
_exptl_absorpt_correction_T_min 0.9038
_exptl_absorpt_correction_type multi-scan
_exptl_absorpt_process_details 'SADABS, R. Blessing; 1995'
_exptl_crystal_colour red
_exptl_crystal_density_diffrn 1.172
_exptl_crystal_density_method 'not measured'
_exptl_crystal_description block
_exptl_crystal_F_000 1596
_exptl_crystal_size_max 0.30
_exptl_crystal_size_mid 0.30
_exptl_crystal_size_min 0.24
_refine_diff_density_max 0.459
_refine_diff_density_min -0.301
_refine_diff_density_rms 0.048
_refine_ls_extinction_method none
_refine_ls_goodness_of_fit_ref 1.032
_refine_ls_hydrogen_treatment riding
_refine_ls_matrix_type full
_refine_ls_number_parameters 472
_refine_ls_number_reflns 9637
_refine_ls_number_restraints 3
_refine_ls_restrained_S_all 1.032
_refine_ls_R_factor_all 0.0405
_refine_ls_R_factor_gt 0.0333
_refine_ls_shift/su_max 0.001
_refine_ls_shift/su_mean 0.000
_refine_ls_structure_factor_coef Fsqd
_refine_ls_weighting_details 'calc w=1/[\s^2^(Fo^2^)+(0.0449P)^2^+1.7493P] where P=(Fo^2^+2Fc^2^)/3'
_refine_ls_weighting_scheme calc
_refine_ls_wR_factor_gt 0.0861
_refine_ls_wR_factor_ref 0.0906
_reflns_number_gt 8327
_reflns_number_total 9637
_reflns_threshold_expression >2sigma(I)
_cod_data_source_file c0sc00201a.txt
_cod_data_source_block 08051
_cod_original_sg_symbol_H-M P2(1)/c
_cod_original_formula_sum 'C44.50 H65 N2 P2 V'
_cod_database_code 1515810

loop_
_symmetry_equiv_pos_as_xyz
'x, y, z'
'-x, y+1/2, -z+1/2'
'-x, -y, -z'
'x, -y-1/2, z-1/2'

loop_
_atom_site_label
_atom_site_type_symbol
_atom_site_fract_x
_atom_site_fract_y
_atom_site_fract_z
_atom_site_U_iso_or_equiv
_atom_site_adp_type
_atom_site_occupancy
_atom_site_symmetry_multiplicity
_atom_site_calc_flag
_atom_site_refinement_flags
_atom_site_disorder_assembly
_atom_site_disorder_group
V1 V 0.234989(15) 0.83554(2) 0.117362(8) 0.01526(6) Uani 1 1 d . . .
P1 P 0.38425(2) 0.95479(3) 0.149035(13) 0.01819(8) Uani 1 1 d . . .
P2 P 0.13156(2) 0.63307(3) 0.106050(12) 0.01615(8) Uani 1 1 d . . .
N1 N 0.32158(8) 0.69268(11) 0.14649(4) 0.0167(2) Uani 1 1 d . . .
N2 N 0.15853(8) 0.90813(11) 0.17243(4) 0.0197(2) Uani 1 1 d . . .
C1 C 0.42573(11) 1.09438(14) 0.11672(6) 0.0268(3) Uani 1 1 d . . .
H1 H 0.4416 1.0609 0.0857 0.032 Uiso 1 1 calc R . .
C2 C 0.34469(13) 1.19040(16) 0.10430(7) 0.0378(4) Uani 1 1 d . . .
H2A H 0.3626 1.2552 0.0821 0.057 Uiso 1 1 calc R . .
H2B H 0.3313 1.2325 0.1336 0.057 Uiso 1 1 calc R . .
H2C H 0.2886 1.1447 0.0893 0.057 Uiso 1 1 calc R . .
C3 C 0.51318(13) 1.16478(16) 0.14127(7) 0.0378(4) Uani 1 1 d . . .
H3A H 0.5330 1.2286 0.1193 0.057 Uiso 1 1 calc R . .
H3B H 0.5639 1.1028 0.1501 0.057 Uiso 1 1 calc R . .
H3C H 0.4984 1.2078 0.1701 0.057 Uiso 1 1 calc R . .
C4 C 0.41889(10) 0.99270(14) 0.21328(5) 0.0242(3) Uani 1 1 d . . .
H4 H 0.4852 1.0241 0.2174 0.029 Uiso 1 1 calc R . .
C5 C 0.35819(13) 1.10013(16) 0.22928(6) 0.0344(4) Uani 1 1 d . . .
H5A H 0.3784 1.1188 0.2632 0.052 Uiso 1 1 calc R . .
H5B H 0.2923 1.0731 0.2246 0.052 Uiso 1 1 calc R . .
H5C H 0.3650 1.1774 0.2103 0.052 Uiso 1 1 calc R . .
C6 C 0.41593(12) 0.87378(16) 0.24478(5) 0.0308(3) Uani 1 1 d . . .
H6A H 0.4339 0.8976 0.2784 0.046 Uiso 1 1 calc R . .
H6B H 0.4598 0.8092 0.2359 0.046 Uiso 1 1 calc R . .
H6C H 0.3522 0.8384 0.2403 0.046 Uiso 1 1 calc R . .
C7 C 0.46011(9) 0.81989(13) 0.13967(5) 0.0195(3) Uani 1 1 d . . .
C8 C 0.55281(10) 0.82772(15) 0.13061(5) 0.0249(3) Uani 1 1 d . . .
H8 H 0.5804 0.9099 0.1284 0.030 Uiso 1 1 calc R . .
C9 C 0.60589(10) 0.71905(16) 0.12474(6) 0.0281(3) Uani 1 1 d . . .
C10 C 0.70465(12) 0.7299(2) 0.11291(7) 0.0415(4) Uani 1 1 d . . .
H10A H 0.7276 0.8176 0.1191 0.062 Uiso 1 1 calc R . .
H10B H 0.7048 0.7091 0.0791 0.062 Uiso 1 1 calc R . .
H10C H 0.7456 0.6699 0.1328 0.062 Uiso 1 1 calc R . .
C11 C 0.56427(11) 0.59993(15) 0.12888(6) 0.0271(3) Uani 1 1 d . . .
H11 H 0.5998 0.5244 0.1259 0.032 Uiso 1 1 calc R . .
C12 C 0.47233(10) 0.58894(14) 0.13726(5) 0.0230(3) Uani 1 1 d . . .
H12 H 0.4457 0.5062 0.1395 0.028 Uiso 1 1 calc R . .
C13 C 0.41756(9) 0.69856(13) 0.14252(5) 0.0183(3) Uani 1 1 d . . .
C14 C 0.28719(9) 0.59117(12) 0.17142(5) 0.0176(3) Uani 1 1 d . . .
C15 C 0.34019(10) 0.53076(13) 0.21099(5) 0.0219(3) Uani 1 1 d . . .
H15 H 0.4049 0.5507 0.2191 0.026 Uiso 1 1 calc R . .
C16 C 0.29897(11) 0.44267(14) 0.23819(5) 0.0241(3) Uani 1 1 d . . .
H16 H 0.3362 0.4033 0.2647 0.029 Uiso 1 1 calc R . .
C17 C 0.20438(11) 0.41027(13) 0.22761(5) 0.0236(3) Uani 1 1 d . . .
C18 C 0.15928(13) 0.32087(16) 0.25957(6) 0.0341(4) Uani 1 1 d . . .
H18A H 0.0969 0.2961 0.2436 0.051 Uiso 1 1 calc R . .
H18B H 0.1534 0.3644 0.2897 0.051 Uiso 1 1 calc R . .
H18C H 0.1983 0.2440 0.2661 0.051 Uiso 1 1 calc R . .
C19 C 0.15274(10) 0.46574(13) 0.18750(5) 0.0213(3) Uani 1 1 d . . .
H19 H 0.0887 0.4427 0.1790 0.026 Uiso 1 1 calc R . .
C20 C 0.19249(9) 0.55463(12) 0.15924(5) 0.0173(3) Uani 1 1 d . . .
C21 C 0.14369(10) 0.51183(13) 0.05880(5) 0.0214(3) Uani 1 1 d . . .
H21 H 0.1074 0.5440 0.0283 0.026 Uiso 1 1 calc R . .
C22 C 0.24607(11) 0.49980(15) 0.05100(6) 0.0283(3) Uani 1 1 d . . .
H22A H 0.2507 0.4393 0.0249 0.042 Uiso 1 1 calc R . .
H22B H 0.2837 0.4684 0.0804 0.042 Uiso 1 1 calc R . .
H22C H 0.2695 0.5839 0.0427 0.042 Uiso 1 1 calc R . .
C23 C 0.10407(12) 0.37977(14) 0.06885(6) 0.0287(3) Uani 1 1 d . . .
H23A H 0.1128 0.3208 0.0429 0.043 Uiso 1 1 calc R . .
H23B H 0.0370 0.3876 0.0710 0.043 Uiso 1 1 calc R . .
H23C H 0.1370 0.3465 0.0991 0.043 Uiso 1 1 calc R . .
C24 C 0.00510(9) 0.62354(14) 0.11153(5) 0.0211(3) Uani 1 1 d . . .
H24 H -0.0094 0.5336 0.1203 0.025 Uiso 1 1 calc R . .
C25 C -0.05426(11) 0.65545(18) 0.06361(6) 0.0333(4) Uani 1 1 d . . .
H25A H -0.1209 0.6532 0.0672 0.050 Uiso 1 1 calc R . .
H25B H -0.0420 0.5923 0.0396 0.050 Uiso 1 1 calc R . .
H25C H -0.0379 0.7413 0.0533 0.050 Uiso 1 1 calc R . .
C26 C -0.02014(10) 0.71308(15) 0.15039(6) 0.0259(3) Uani 1 1 d . . .
H26A H -0.0860 0.7003 0.1543 0.039 Uiso 1 1 calc R . .
H26B H -0.0106 0.8023 0.1412 0.039 Uiso 1 1 calc R . .
H26C H 0.0200 0.6942 0.1806 0.039 Uiso 1 1 calc R . .
C27 C 0.26400(10) 0.87839(14) 0.04767(5) 0.0223(3) Uani 1 1 d . . .
H27A H 0.3061 0.9538 0.0524 0.027 Uiso 1 1 calc R . .
H27B H 0.3042 0.8064 0.0401 0.027 Uiso 1 1 calc R . .
C28 C 0.20066(11) 0.90616(14) -0.00022(5) 0.0266(3) Uani 1 1 d . . .
C29 C 0.1362(2) 1.0179(2) 0.00499(7) 0.0698(8) Uani 1 1 d . . .
H29A H 0.0989 1.0368 -0.0260 0.105 Uiso 1 1 calc R . .
H29B H 0.1737 1.0933 0.0162 0.105 Uiso 1 1 calc R . .
H29C H 0.0943 0.9961 0.0282 0.105 Uiso 1 1 calc R . .
C30 C 0.14260(15) 0.7893(2) -0.01826(7) 0.0477(5) Uani 1 1 d . . .
H30A H 0.1061 0.8087 -0.0494 0.072 Uiso 1 1 calc R . .
H30B H 0.0999 0.7673 0.0045 0.072 Uiso 1 1 calc R . .
H30C H 0.1845 0.7167 -0.0215 0.072 Uiso 1 1 calc R . .
C31 C 0.13545(10) 0.96610(13) 0.12955(5) 0.0209(3) Uani 1 1 d . . .
C33 C 0.06705(11) 1.06237(14) 0.12392(6) 0.0280(3) Uani 1 1 d . . .
H33 H 0.0518 1.1054 0.0942 0.034 Uiso 1 1 calc R . .
C32 C 0.26181(15) 0.9404(2) -0.03868(6) 0.0475(5) Uani 1 1 d . . .
H32A H 0.2215 0.9584 -0.0689 0.071 Uiso 1 1 calc R . .
H32B H 0.3034 0.8683 -0.0430 0.071 Uiso 1 1 calc R . .
H32C H 0.2996 1.0165 -0.0286 0.071 Uiso 1 1 calc R . .
C34 C 0.02197(11) 1.09392(15) 0.16233(6) 0.0328(4) Uani 1 1 d . . .
H34 H -0.0260 1.1572 0.1589 0.039 Uiso 1 1 calc R . .
C35 C 0.04693(11) 1.03296(15) 0.20595(6) 0.0298(3) Uani 1 1 d . . .
H35 H 0.0157 1.0540 0.2323 0.036 Uiso 1 1 calc R . .
C36 C 0.11791(10) 0.94071(14) 0.21101(5) 0.0230(3) Uani 1 1 d . . .
C37 C 0.15006(10) 0.87915(15) 0.25780(5) 0.0240(3) Uani 1 1 d . . .
C38 C 0.14815(13) 0.94839(16) 0.29995(6) 0.0343(4) Uani 1 1 d . . .
H38 H 0.1247 1.0337 0.2984 0.041 Uiso 1 1 calc R . .
C39 C 0.17995(14) 0.89416(17) 0.34402(6) 0.0380(4) Uani 1 1 d . . .
H39 H 0.1783 0.9425 0.3724 0.046 Uiso 1 1 calc R . .
C40 C 0.21405(12) 0.77004(17) 0.34701(6) 0.0347(4) Uani 1 1 d . . .
H40 H 0.2364 0.7332 0.3773 0.042 Uiso 1 1 calc R . .
C41 C 0.21541(12) 0.69995(17) 0.30562(6) 0.0327(4) Uani 1 1 d . . .
H41 H 0.2381 0.6143 0.3075 0.039 Uiso 1 1 calc R . .
C42 C 0.18375(11) 0.75406(15) 0.26131(6) 0.0281(3) Uani 1 1 d . . .
H42 H 0.1852 0.7050 0.2331 0.034 Uiso 1 1 calc R . .
C1S C 0.4864(3) 0.2048(5) -0.00052(16) 0.0531(11) Uani 0.50 1 d PD A -1
H1S1 H 0.4696 0.1993 0.0318 0.080 Uiso 0.50 1 calc PR A -1
H1S2 H 0.5258 0.1313 -0.0062 0.080 Uiso 0.50 1 calc PR A -1
H1S3 H 0.4292 0.2041 -0.0240 0.080 Uiso 0.50 1 calc PR A -1
C2S C 0.5397(16) 0.327(2) -0.0055(9) 0.052(2) Uani 0.50 1 d PD A -1
H2S1 H 0.5565 0.3326 -0.0382 0.062 Uiso 0.50 1 calc PR A -1
H2S2 H 0.5987 0.3262 0.0174 0.062 Uiso 0.50 1 calc PR A -1
C3S C 0.4829(16) 0.444(2) 0.0039(14) 0.046(2) Uani 0.50 1 d PD A -1
H3S1 H 0.4227 0.4427 -0.0180 0.056 Uiso 0.50 1 calc PR A -1
H3S2 H 0.4686 0.4404 0.0371 0.056 Uiso 0.50 1 calc PR A -1
C4S C 0.5339(16) 0.566(2) -0.0032(14) 0.046(2) Uani 0.50 1 d PD A -1
H4S1 H 0.5571 0.5625 -0.0345 0.056 Uiso 0.50 1 calc PR A -1
H4S2 H 0.5892 0.5726 0.0219 0.056 Uiso 0.50 1 calc PR A -1
C5S C 0.4746(16) 0.686(2) -0.0016(9) 0.052(2) Uani 0.50 1 d PD A -1
H5S1 H 0.4192 0.6808 -0.0261 0.078 Uiso 0.50 1 calc PR A -1
H5S2 H 0.5117 0.7619 -0.0077 0.078 Uiso 0.50 1 calc PR A -1
H5S3 H 0.4547 0.6942 0.0300 0.078 Uiso 0.50 1 calc PR A -1

loop_
_atom_site_aniso_label
_atom_site_aniso_U_11
_atom_site_aniso_U_22
_atom_site_aniso_U_33
_atom_site_aniso_U_23
_atom_site_aniso_U_13
_atom_site_aniso_U_12
V1 0.01450(11) 0.01392(11) 0.01673(11) 0.00062(8) 0.00003(8) 0.00202(8)
P1 0.01662(16) 0.01567(16) 0.02118(17) -0.00009(13) -0.00103(13) -0.00013(13)
P2 0.01559(16) 0.01511(16) 0.01718(16) -0.00018(12) 0.00045(12) 0.00009(12)
N1 0.0153(5) 0.0153(5) 0.0189(5) 0.0008(4) 0.0005(4) 0.0009(4)
N2 0.0182(5) 0.0171(5) 0.0239(6) -0.0033(5) 0.0032(4) -0.0006(4)
C1 0.0274(8) 0.0203(7) 0.0314(8) 0.0041(6) -0.0001(6) -0.0043(6)
C2 0.0412(10) 0.0202(8) 0.0496(11) 0.0075(7) -0.0016(8) 0.0016(7)
C3 0.0344(9) 0.0277(8) 0.0496(11) 0.0020(7) 0.0006(8) -0.0132(7)
C4 0.0232(7) 0.0245(7) 0.0231(7) -0.0039(6) -0.0031(6) -0.0013(6)
C5 0.0391(9) 0.0299(8) 0.0331(8) -0.0108(7) 0.0015(7) 0.0030(7)
C6 0.0386(9) 0.0306(8) 0.0218(7) 0.0003(6) -0.0006(6) 0.0002(7)
C7 0.0172(6) 0.0209(7) 0.0195(6) 0.0005(5) -0.0008(5) 0.0014(5)
C8 0.0195(7) 0.0266(7) 0.0279(7) 0.0016(6) 0.0013(6) -0.0022(6)
C9 0.0165(7) 0.0368(8) 0.0307(8) 0.0010(7) 0.0026(6) 0.0044(6)
C10 0.0202(8) 0.0487(11) 0.0572(12) 0.0013(9) 0.0113(8) 0.0044(7)
C11 0.0224(7) 0.0283(8) 0.0303(8) 0.0006(6) 0.0032(6) 0.0090(6)
C12 0.0228(7) 0.0203(7) 0.0254(7) 0.0016(5) 0.0021(6) 0.0042(6)
C13 0.0165(6) 0.0206(6) 0.0167(6) 0.0017(5) -0.0009(5) 0.0020(5)
C14 0.0204(6) 0.0144(6) 0.0177(6) -0.0006(5) 0.0023(5) 0.0026(5)
C15 0.0218(7) 0.0207(7) 0.0222(7) 0.0018(5) -0.0007(5) 0.0032(5)
C16 0.0313(8) 0.0200(7) 0.0200(7) 0.0035(5) 0.0002(6) 0.0053(6)
C17 0.0327(8) 0.0176(6) 0.0211(7) 0.0020(5) 0.0064(6) -0.0001(6)
C18 0.0443(10) 0.0292(8) 0.0295(8) 0.0094(7) 0.0076(7) -0.0056(7)
C19 0.0236(7) 0.0189(6) 0.0216(7) -0.0011(5) 0.0042(5) -0.0018(5)
C20 0.0198(6) 0.0150(6) 0.0169(6) -0.0008(5) 0.0019(5) 0.0015(5)
C21 0.0272(7) 0.0172(6) 0.0192(6) -0.0024(5) 0.0011(5) 0.0005(5)
C22 0.0318(8) 0.0241(7) 0.0301(8) -0.0053(6) 0.0083(6) 0.0042(6)
C23 0.0378(9) 0.0192(7) 0.0285(8) -0.0042(6) 0.0031(6) -0.0043(6)
C24 0.0163(6) 0.0216(7) 0.0249(7) 0.0003(5) 0.0011(5) -0.0021(5)
C25 0.0213(7) 0.0471(10) 0.0295(8) 0.0000(7) -0.0027(6) 0.0038(7)
C26 0.0189(7) 0.0287(8) 0.0310(8) -0.0027(6) 0.0064(6) -0.0011(6)
C27 0.0238(7) 0.0218(7) 0.0205(7) 0.0013(5) 0.0007(5) -0.0012(6)
C28 0.0335(8) 0.0231(7) 0.0216(7) 0.0042(6) -0.0014(6) 0.0023(6)
C29 0.0996(19) 0.0720(15) 0.0319(10) 0.0008(10) -0.0114(11) 0.0596(15)
C30 0.0494(11) 0.0500(11) 0.0368(10) 0.0146(8) -0.0173(8) -0.0171(9)
C31 0.0189(6) 0.0173(6) 0.0262(7) -0.0008(5) 0.0021(5) -0.0006(5)
C33 0.0255(7) 0.0229(7) 0.0351(8) 0.0025(6) 0.0028(6) 0.0049(6)
C32 0.0580(12) 0.0610(13) 0.0220(8) 0.0072(8) 0.0004(8) -0.0151(10)
C34 0.0266(8) 0.0257(8) 0.0464(10) -0.0021(7) 0.0062(7) 0.0099(6)
C35 0.0272(8) 0.0278(8) 0.0364(9) -0.0083(6) 0.0112(7) 0.0026(6)
C36 0.0213(7) 0.0205(7) 0.0279(7) -0.0059(6) 0.0057(6) -0.0025(5)
C37 0.0218(7) 0.0264(7) 0.0250(7) -0.0049(6) 0.0071(6) -0.0036(6)
C38 0.0468(10) 0.0267(8) 0.0308(8) -0.0075(7) 0.0108(7) -0.0006(7)
C39 0.0514(11) 0.0375(9) 0.0266(8) -0.0097(7) 0.0102(7) -0.0058(8)
C40 0.0373(9) 0.0415(9) 0.0256(8) 0.0011(7) 0.0060(7) -0.0050(8)
C41 0.0363(9) 0.0314(8) 0.0309(8) -0.0010(7) 0.0064(7) 0.0040(7)
C42 0.0303(8) 0.0289(8) 0.0256(7) -0.0058(6) 0.0055(6) 0.0012(6)
C1S 0.058(3) 0.066(3) 0.039(2) 0.010(2) 0.0172(19) -0.007(2)
C2S 0.048(6) 0.058(5) 0.052(6) 0.001(4) 0.017(3) 0.012(3)
C3S 0.030(7) 0.063(3) 0.0461(13) -0.010(3) 0.005(5) 0.010(3)
C4S 0.030(7) 0.063(3) 0.0461(13) -0.010(3) 0.005(5) 0.010(3)
C5S 0.048(6) 0.058(5) 0.052(6) 0.001(4) 0.017(3) 0.012(3)

loop_
_atom_type_symbol
_atom_type_description
_atom_type_scat_dispersion_real
_atom_type_scat_dispersion_imag
_atom_type_scat_source
C C 0.0033 0.0016 'International Tables Vol C Tables 4.2.6.8 and 6.1.1.4'
H H 0.0000 0.0000 'International Tables Vol C Tables 4.2.6.8 and 6.1.1.4'
N N 0.0061 0.0033 'International Tables Vol C Tables 4.2.6.8 and 6.1.1.4'
P P 0.1023 0.0942 'International Tables Vol C Tables 4.2.6.8 and 6.1.1.4'
V V 0.3005 0.5294 'International Tables Vol C Tables 4.2.6.8 and 6.1.1.4'

loop_
_geom_angle_atom_site_label_1
_geom_angle_atom_site_label_2
_geom_angle_atom_site_label_3
_geom_angle
N1 V1 C31 145.33(5)
N1 V1 C27 109.79(5)
C31 V1 C27 104.68(6)
N1 V1 N2 108.02(5)
C31 V1 N2 37.32(5)
C27 V1 N2 141.45(5)
N1 V1 P1 77.12(3)
C31 V1 P1 101.18(4)
C27 V1 P1 87.38(4)
N2 V1 P1 93.89(3)
N1 V1 P2 76.16(3)
C31 V1 P2 99.19(4)
C27 V1 P2 104.19(4)
N2 V1 P2 91.76(3)
P1 V1 P2 153.139(14)
C7 P1 C4 102.95(6)
C7 P1 C1 106.88(7)
C4 P1 C1 104.70(7)
C7 P1 V1 93.78(5)
C4 P1 V1 123.06(5)
C1 P1 V1 121.75(5)
C20 P2 C24 105.63(6)
C20 P2 C21 101.72(6)
C24 P2 C21 102.59(6)
C20 P2 V1 93.67(4)
C24 P2 V1 126.25(5)
C21 P2 V1 122.13(5)
C14 N1 C13 119.78(11)
C14 N1 V1 121.00(9)
C13 N1 V1 119.20(9)
C31 N2 C36 122.09(12)
C31 N2 V1 66.25(8)
C36 N2 V1 171.66(10)
C3 C1 C2 109.76(13)
C3 C1 P1 116.89(11)
C2 C1 P1 109.51(11)
C3 C1 H1 106.7
C2 C1 H1 106.7
P1 C1 H1 106.7
C1 C2 H2A 109.5
C1 C2 H2B 109.5
H2A C2 H2B 109.5
C1 C2 H2C 109.5
H2A C2 H2C 109.5
H2B C2 H2C 109.5
C1 C3 H3A 109.5
C1 C3 H3B 109.5
H3A C3 H3B 109.5
C1 C3 H3C 109.5
H3A C3 H3C 109.5
H3B C3 H3C 109.5
C5 C4 C6 110.87(13)
C5 C4 P1 111.17(10)
C6 C4 P1 111.77(10)
C5 C4 H4 107.6
C6 C4 H4 107.6
P1 C4 H4 107.6
C4 C5 H5A 109.5
C4 C5 H5B 109.5
H5A C5 H5B 109.5
C4 C5 H5C 109.5
H5A C5 H5C 109.5
H5B C5 H5C 109.5
C4 C6 H6A 109.5
C4 C6 H6B 109.5
H6A C6 H6B 109.5
C4 C6 H6C 109.5
H6A C6 H6C 109.5
H6B C6 H6C 109.5
C8 C7 C13 119.76(13)
C8 C7 P1 126.14(11)
C13 C7 P1 114.10(10)
C9 C8 C7 122.05(14)
C9 C8 H8 119.0
C7 C8 H8 119.0
C8 C9 C11 117.80(14)
C8 C9 C10 121.13(15)
C11 C9 C10 121.05(15)
C9 C10 H10A 109.5
C9 C10 H10B 109.5
H10A C10 H10B 109.5
C9 C10 H10C 109.5
H10A C10 H10C 109.5
H10B C10 H10C 109.5
C12 C11 C9 121.54(14)
C12 C11 H11 119.2
C9 C11 H11 119.2
C11 C12 C13 121.02(14)
C11 C12 H12 119.5
C13 C12 H12 119.5
N1 C13 C12 123.07(12)
N1 C13 C7 118.93(12)
C12 C13 C7 117.79(12)
N1 C14 C15 123.14(12)
N1 C14 C20 118.74(12)
C15 C14 C20 117.87(12)
C16 C15 C14 120.71(13)
C16 C15 H15 119.6
C14 C15 H15 119.6
C15 C16 C17 121.70(13)
C15 C16 H16 119.1
C17 C16 H16 119.1
C19 C17 C16 117.78(13)
C19 C17 C18 121.32(14)
C16 C17 C18 120.88(14)
C17 C18 H18A 109.5
C17 C18 H18B 109.5
H18A C18 H18B 109.5
C17 C18 H18C 109.5
H18A C18 H18C 109.5
H18B C18 H18C 109.5
C17 C19 C20 121.80(13)
C17 C19 H19 119.1
C20 C19 H19 119.1
C19 C20 C14 120.03(12)
C19 C20 P2 125.50(11)
C14 C20 P2 114.47(10)
C22 C21 C23 110.24(12)
C22 C21 P2 110.55(10)
C23 C21 P2 113.60(10)
C22 C21 H21 107.4
C23 C21 H21 107.4
P2 C21 H21 107.4
C21 C22 H22A 109.5
C21 C22 H22B 109.5
H22A C22 H22B 109.5
C21 C22 H22C 109.5
H22A C22 H22C 109.5
H22B C22 H22C 109.5
C21 C23 H23A 109.5
C21 C23 H23B 109.5
H23A C23 H23B 109.5
C21 C23 H23C 109.5
H23A C23 H23C 109.5
H23B C23 H23C 109.5
C26 C24 C25 110.11(12)
C26 C24 P2 111.50(10)
C25 C24 P2 110.18(10)
C26 C24 H24 108.3
C25 C24 H24 108.3
P2 C24 H24 108.3
C24 C25 H25A 109.5
C24 C25 H25B 109.5
H25A C25 H25B 109.5
C24 C25 H25C 109.5
H25A C25 H25C 109.5
H25B C25 H25C 109.5
C24 C26 H26A 109.5
C24 C26 H26B 109.5
H26A C26 H26B 109.5
C24 C26 H26C 109.5
H26A C26 H26C 109.5
H26B C26 H26C 109.5
C28 C27 V1 133.05(11)
C28 C27 H27A 104.0
V1 C27 H27A 104.0
C28 C27 H27B 104.0
V1 C27 H27B 104.0
H27A C27 H27B 105.4
C29 C28 C30 109.53(18)
C29 C28 C32 108.22(17)
C30 C28 C32 106.98(15)
C29 C28 C27 110.62(13)
C30 C28 C27 111.67(12)
C32 C28 C27 109.69(14)
C28 C29 H29A 109.5
C28 C29 H29B 109.5
H29A C29 H29B 109.5
C28 C29 H29C 109.5
H29A C29 H29C 109.5
H29B C29 H29C 109.5
C28 C30 H30A 109.5
C28 C30 H30B 109.5
H30A C30 H30B 109.5
C28 C30 H30C 109.5
H30A C30 H30C 109.5
H30B C30 H30C 109.5
N2 C31 C33 120.05(13)
N2 C31 V1 76.43(8)
C33 C31 V1 163.51(12)
C34 C33 C31 118.93(15)
C34 C33 H33 120.5
C31 C33 H33 120.5
C28 C32 H32A 109.5
C28 C32 H32B 109.5
H32A C32 H32B 109.5
C28 C32 H32C 109.5
H32A C32 H32C 109.5
H32B C32 H32C 109.5
C33 C34 C35 119.87(14)
C33 C34 H34 120.1
C35 C34 H34 120.1
C34 C35 C36 119.92(14)
C34 C35 H35 120.0
C36 C35 H35 120.0
N2 C36 C35 119.05(14)
N2 C36 C37 119.65(13)
C35 C36 C37 121.30(13)
C42 C37 C38 118.27(15)
C42 C37 C36 122.04(13)
C38 C37 C36 119.69(14)
C39 C38 C37 120.79(16)
C39 C38 H38 119.6
C37 C38 H38 119.6
C40 C39 C38 120.38(15)
C40 C39 H39 119.8
C38 C39 H39 119.8
C41 C40 C39 119.44(16)
C41 C40 H40 120.3
C39 C40 H40 120.3
C40 C41 C42 120.38(16)
C40 C41 H41 119.8
C42 C41 H41 119.8
C41 C42 C37 120.73(14)
C41 C42 H42 119.6
C37 C42 H42 119.6
C1S C2S C3S 111.7(14)
C1S C2S H2S1 109.3
C3S C2S H2S1 109.3
C1S C2S H2S2 109.3
C3S C2S H2S2 109.3
H2S1 C2S H2S2 107.9
C4S C3S C2S 111.9(11)
C4S C3S H3S1 109.2
C2S C3S H3S1 109.2
C4S C3S H3S2 109.2
C2S C3S H3S2 109.2
H3S1 C3S H3S2 107.9
C3S C4S C5S 114.2(11)
C3S C4S H4S1 108.7
C5S C4S H4S1 108.7
C3S C4S H4S2 108.7
C5S C4S H4S2 108.7
H4S1 C4S H4S2 107.6

loop_
_geom_bond_atom_site_label_1
_geom_bond_atom_site_label_2
_geom_bond_distance
V1 N1 2.0381(11)
V1 C31 2.0414(14)
V1 C27 2.1191(14)
V1 N2 2.1680(12)
V1 P1 2.5320(4)
V1 P2 2.5762(4)
P1 C7 1.8230(14)
P1 C4 1.8549(15)
P1 C1 1.8615(15)
P2 C20 1.8216(13)
P2 C24 1.8521(14)
P2 C21 1.8648(14)
N1 C14 1.4005(17)
N1 C13 1.4038(17)
N2 C31 1.3521(18)
N2 C36 1.3526(18)
C1 C3 1.534(2)
C1 C2 1.539(2)
C1 H1 1.0000
C2 H2A 0.9800
C2 H2B 0.9800
C2 H2C 0.9800
C3 H3A 0.9800
C3 H3B 0.9800
C3 H3C 0.9800
C4 C5 1.528(2)
C4 C6 1.530(2)
C4 H4 1.0000
C5 H5A 0.9800
C5 H5B 0.9800
C5 H5C 0.9800
C6 H6A 0.9800
C6 H6B 0.9800
C6 H6C 0.9800
C7 C8 1.397(2)
C7 C13 1.4126(19)
C8 C9 1.390(2)
C8 H8 0.9500
C9 C11 1.391(2)
C9 C10 1.511(2)
C10 H10A 0.9800
C10 H10B 0.9800
C10 H10C 0.9800
C11 C12 1.383(2)
C11 H11 0.9500
C12 C13 1.4084(19)
C12 H12 0.9500
C14 C15 1.4086(18)
C14 C20 1.4099(19)
C15 C16 1.385(2)
C15 H15 0.9500
C16 C17 1.393(2)
C16 H16 0.9500
C17 C19 1.389(2)
C17 C18 1.508(2)
C18 H18A 0.9800
C18 H18B 0.9800
C18 H18C 0.9800
C19 C20 1.3984(19)
C19 H19 0.9500
C21 C22 1.527(2)
C21 C23 1.532(2)
C21 H21 1.0000
C22 H22A 0.9800
C22 H22B 0.9800
C22 H22C 0.9800
C23 H23A 0.9800
C23 H23B 0.9800
C23 H23C 0.9800
C24 C26 1.525(2)
C24 C25 1.530(2)
C24 H24 1.0000
C25 H25A 0.9800
C25 H25B 0.9800
C25 H25C 0.9800
C26 H26A 0.9800
C26 H26B 0.9800
C26 H26C 0.9800
C27 C28 1.5466(19)
C27 H27A 0.9900
C27 H27B 0.9900
C28 C29 1.509(2)
C28 C30 1.523(2)
C28 C32 1.536(2)
C29 H29A 0.9800
C29 H29B 0.9800
C29 H29C 0.9800
C30 H30A 0.9800
C30 H30B 0.9800
C30 H30C 0.9800
C31 C33 1.399(2)
C33 C34 1.382(2)
C33 H33 0.9500
C32 H32A 0.9800
C32 H32B 0.9800
C32 H32C 0.9800
C34 C35 1.387(2)
C34 H34 0.9500
C35 C36 1.396(2)
C35 H35 0.9500
C36 C37 1.483(2)
C37 C42 1.390(2)
C37 C38 1.396(2)
C38 C39 1.384(2)
C38 H38 0.9500
C39 C40 1.382(3)
C39 H39 0.9500
C40 C41 1.382(2)
C40 H40 0.9500
C41 C42 1.389(2)
C41 H41 0.9500
C42 H42 0.9500
C1S C2S 1.506(19)
C1S H1S1 0.9800
C1S H1S2 0.9800
C1S H1S3 0.9800
C2S C3S 1.508(17)
C2S H2S1 0.9900
C2S H2S2 0.9900
C3S C4S 1.499(5)
C3S H3S1 0.9900
C3S H3S2 0.9900
C4S C5S 1.521(17)
C4S H4S1 0.9900
C4S H4S2 0.9900
C5S H5S1 0.9800
C5S H5S2 0.9800
C5S H5S3 0.9800

loop_
_geom_torsion_atom_site_label_1
_geom_torsion_atom_site_label_2
_geom_torsion_atom_site_label_3
_geom_torsion_atom_site_label_4
_geom_torsion
N1 V1 P1 C7 30.90(6)
C31 V1 P1 C7 175.47(6)
C27 V1 P1 C7 -80.08(6)
N2 V1 P1 C7 138.51(5)
P2 V1 P1 C7 36.84(6)
N1 V1 P1 C4 -77.22(7)
C31 V1 P1 C4 67.35(7)
C27 V1 P1 C4 171.80(7)
N2 V1 P1 C4 30.39(7)
P2 V1 P1 C4 -71.28(7)
N1 V1 P1 C1 143.42(7)
C31 V1 P1 C1 -72.01(8)
C27 V1 P1 C1 32.44(7)
N2 V1 P1 C1 -108.97(7)
P2 V1 P1 C1 149.36(7)
N1 V1 P2 C20 29.92(5)
C31 V1 P2 C20 -114.99(6)
C27 V1 P2 C20 137.21(6)
N2 V1 P2 C20 -78.21(5)
P1 V1 P2 C20 23.96(6)
N1 V1 P2 C24 142.37(7)
C31 V1 P2 C24 -2.53(7)
C27 V1 P2 C24 -110.34(7)
N2 V1 P2 C24 34.24(7)
P1 V1 P2 C24 136.41(6)
N1 V1 P2 C21 -76.39(6)
C31 V1 P2 C21 138.71(7)
C27 V1 P2 C21 30.91(7)
N2 V1 P2 C21 175.48(6)
P1 V1 P2 C21 -82.35(6)
C31 V1 N1 C14 50.13(14)
C27 V1 N1 C14 -136.37(10)
N2 V1 N1 C14 51.30(11)
P1 V1 N1 C14 141.23(10)
P2 V1 N1 C14 -36.02(9)
C31 V1 N1 C13 -128.09(11)
C27 V1 N1 C13 45.40(11)
N2 V1 N1 C13 -126.93(10)
P1 V1 N1 C13 -37.00(9)
P2 V1 N1 C13 145.75(10)
N1 V1 N2 C31 -178.91(8)
C27 V1 N2 C31 12.71(12)
P1 V1 N2 C31 103.38(8)
P2 V1 N2 C31 -102.89(8)
N1 V1 N2 C36 0.4(7)
C31 V1 N2 C36 179(100)
C27 V1 N2 C36 -168.0(7)
P1 V1 N2 C36 -77.3(7)
P2 V1 N2 C36 76.4(7)
C7 P1 C1 C3 -78.74(14)
C4 P1 C1 C3 30.03(14)
V1 P1 C1 C3 175.67(11)
C7 P1 C1 C2 155.69(11)
C4 P1 C1 C2 -95.55(12)
V1 P1 C1 C2 50.10(13)
C7 P1 C4 C5 -176.58(11)
C1 P1 C4 C5 71.81(12)
V1 P1 C4 C5 -73.26(12)
C7 P1 C4 C6 -52.10(12)
C1 P1 C4 C6 -163.71(11)
V1 P1 C4 C6 51.21(13)
C4 P1 C7 C8 -83.10(14)
C1 P1 C7 C8 26.89(15)
V1 P1 C7 C8 151.72(12)
C4 P1 C7 C13 96.53(11)
C1 P1 C7 C13 -153.48(10)
V1 P1 C7 C13 -28.65(10)
C13 C7 C8 C9 -0.7(2)
P1 C7 C8 C9 178.86(12)
C7 C8 C9 C11 -1.0(2)
C7 C8 C9 C10 177.39(15)
C8 C9 C11 C12 1.7(2)
C10 C9 C11 C12 -176.63(15)
C9 C11 C12 C13 -0.8(2)
C14 N1 C13 C12 36.20(19)
V1 N1 C13 C12 -145.55(11)
C14 N1 C13 C7 -149.19(13)
V1 N1 C13 C7 29.06(16)
C11 C12 C13 N1 173.72(13)
C11 C12 C13 C7 -1.0(2)
C8 C7 C13 N1 -173.22(13)
P1 C7 C13 N1 7.13(16)
C8 C7 C13 C12 1.7(2)
P1 C7 C13 C12 -177.97(10)
C13 N1 C14 C15 32.12(19)
V1 N1 C14 C15 -146.10(11)
C13 N1 C14 C20 -153.67(12)
V1 N1 C14 C20 28.11(16)
N1 C14 C15 C16 171.40(13)
C20 C14 C15 C16 -2.9(2)
C14 C15 C16 C17 0.1(2)
C15 C16 C17 C19 2.4(2)
C15 C16 C17 C18 -175.87(14)
C16 C17 C19 C20 -2.1(2)
C18 C17 C19 C20 176.12(14)
C17 C19 C20 C14 -0.6(2)
C17 C19 C20 P2 179.98(11)
N1 C14 C20 C19 -171.43(12)
C15 C14 C20 C19 3.10(19)
N1 C14 C20 P2 8.04(16)
C15 C14 C20 P2 -177.44(10)
C24 P2 C20 C19 21.83(14)
C21 P2 C20 C19 -84.98(13)
V1 P2 C20 C19 151.12(12)
C24 P2 C20 C14 -157.60(10)
C21 P2 C20 C14 95.58(11)
V1 P2 C20 C14 -28.31(10)
C20 P2 C21 C22 -67.61(11)
C24 P2 C21 C22 -176.78(10)
V1 P2 C21 C22 34.38(12)
C20 P2 C21 C23 56.93(12)
C24 P2 C21 C23 -52.24(12)
V1 P2 C21 C23 158.92(9)
C20 P2 C24 C26 71.64(11)
C21 P2 C24 C26 177.82(10)
V1 P2 C24 C26 -35.08(12)
C20 P2 C24 C25 -165.78(10)
C21 P2 C24 C25 -59.59(12)
V1 P2 C24 C25 87.51(11)
N1 V1 C27 C28 137.69(13)
C31 V1 C27 C28 -46.13(15)
N2 V1 C27 C28 -54.05(17)
P1 V1 C27 C28 -147.00(14)
P2 V1 C27 C28 57.55(14)
V1 C27 C28 C29 56.8(2)
V1 C27 C28 C30 -65.5(2)
V1 C27 C28 C32 176.08(13)
C36 N2 C31 C33 -0.5(2)
V1 N2 C31 C33 179.35(14)
C36 N2 C31 V1 -179.89(12)
N1 V1 C31 N2 1.82(13)
C27 V1 C31 N2 -171.85(8)
P1 V1 C31 N2 -81.65(7)
P2 V1 C31 N2 80.75(7)
N1 V1 C31 C33 -176.2(4)
C27 V1 C31 C33 10.1(4)
N2 V1 C31 C33 -178.0(4)
P1 V1 C31 C33 100.3(4)
P2 V1 C31 C33 -97.3(4)
N2 C31 C33 C34 -1.9(2)
V1 C31 C33 C34 175.8(3)
C31 C33 C34 C35 1.9(2)
C33 C34 C35 C36 0.5(2)
C31 N2 C36 C35 3.0(2)
V1 N2 C36 C35 -176.3(6)
C31 N2 C36 C37 -176.41(13)
V1 N2 C36 C37 4.3(8)
C34 C35 C36 N2 -2.9(2)
C34 C35 C36 C37 176.45(14)
N2 C36 C37 C42 -31.6(2)
C35 C36 C37 C42 149.04(15)
N2 C36 C37 C38 147.43(15)
C35 C36 C37 C38 -31.9(2)
C42 C37 C38 C39 0.7(2)
C36 C37 C38 C39 -178.39(15)
C37 C38 C39 C40 -0.1(3)
C38 C39 C40 C41 -0.6(3)
C39 C40 C41 C42 0.7(3)
C40 C41 C42 C37 -0.1(3)
C38 C37 C42 C41 -0.5(2)
C36 C37 C42 C41 178.50(15)
C1S C2S C3S C4S -177.4(11)
C2S C3S C4S C5S 171(4)
